data_2235681
loop_
_publ_author_name
'Yu, Zhao-Peng'
'Zhao, Ming'
'Feng, Cheng-Tao'

_publ_section_title
;
 Ethyl 2-phenyl-5,6-dihydropyrrolo[2,1-<i>a</i>]isoquinoline-3-carboxylate
;
_journal_coeditor_code XU5552
_journal_issue 7
_journal_name_full 'Acta Crystallographica Section E'
_journal_page_first o2021
_journal_paper_doi 10.1107/S1600536812024853
_journal_volume 68
_journal_year 2012
_chemical_formula_iupac 'C21 H19 N O2'
_chemical_formula_moiety 'C21 H19 N O2'
_chemical_formula_sum 'C21 H19 N O2'
_chemical_formula_weight 317.37
_chemical_name_systematic
;
Ethyl 2-phenyl-5,6-dihydropyrrolo[2,1-<i>a</i>]isoquinoline-3-carboxylate
;
_space_group_IT_number 2
_symmetry_cell_setting triclinic
_symmetry_space_group_name_Hall '-P 1'
_symmetry_space_group_name_H-M 'P -1'
_atom_sites_solution_hydrogens geom
_atom_sites_solution_primary direct
_atom_sites_solution_secondary difmap
_audit_creation_method SHELXL-97
_cell_angle_alpha 100.117(6)
_cell_angle_beta 101.155(5)
_cell_angle_gamma 94.312(6)
_cell_formula_units_Z 2
_cell_length_a 8.1527(6)
_cell_length_b 8.4029(6)
_cell_length_c 12.4220(8)
_cell_measurement_reflns_used 1649
_cell_measurement_temperature 291(2)
_cell_measurement_theta_max 28.9975
_cell_measurement_theta_min 3.2629
_cell_volume 816.66(10)
_computing_cell_refinement 'CrysAlis PRO (Oxford Diffraction, 2007)'
_computing_data_collection 'CrysAlis PRO (Oxford Diffraction, 2007)'
_computing_data_reduction 'CrysAlis PRO (Oxford Diffraction, 2007)'
_computing_molecular_graphics 'ORTEP-3 for Windows (Farrugia, 1997)'
_computing_publication_material 'SHELXL97 (Sheldrick, 2008)'
_computing_structure_refinement 'SHELXL97 (Sheldrick, 2008)'
_computing_structure_solution 'SHELXS97 (Sheldrick, 2008)'
_diffrn_ambient_temperature 291(2)
_diffrn_detector_area_resol_mean 15.9149
_diffrn_measured_fraction_theta_full 0.997
_diffrn_measured_fraction_theta_max 0.997
_diffrn_measurement_device_type 'Oxford Diffraction Gemini S Ultra'
_diffrn_measurement_method '\w scans'
_diffrn_radiation_monochromator graphite
_diffrn_radiation_source 'Enhance (Mo) X-ray Source'
_diffrn_radiation_type MoK\a
_diffrn_radiation_wavelength 0.71073
_diffrn_reflns_av_R_equivalents 0.0267
_diffrn_reflns_av_sigmaI/netI 0.0440
_diffrn_reflns_limit_h_max 10
_diffrn_reflns_limit_h_min -9
_diffrn_reflns_limit_k_max 10
_diffrn_reflns_limit_k_min -10
_diffrn_reflns_limit_l_max 15
_diffrn_reflns_limit_l_min -15
_diffrn_reflns_number 6799
_diffrn_reflns_theta_full 26.37
_diffrn_reflns_theta_max 26.37
_diffrn_reflns_theta_min 3.27
_exptl_absorpt_coefficient_mu 0.083
_exptl_absorpt_correction_type none
_exptl_crystal_colour colourless
_exptl_crystal_density_diffrn 1.291
_exptl_crystal_density_method 'not measured'
_exptl_crystal_description block
_exptl_crystal_F_000 336
_exptl_crystal_size_max 0.42
_exptl_crystal_size_mid 0.37
_exptl_crystal_size_min 0.32
_refine_diff_density_max 0.142
_refine_diff_density_min -0.181
_refine_ls_extinction_method none
_refine_ls_goodness_of_fit_ref 1.021
_refine_ls_hydrogen_treatment constr
_refine_ls_matrix_type full
_refine_ls_number_parameters 218
_refine_ls_number_reflns 3340
_refine_ls_number_restraints 0
_refine_ls_restrained_S_all 1.021
_refine_ls_R_factor_all 0.0793
_refine_ls_R_factor_gt 0.0469
_refine_ls_shift/su_max 0.000
_refine_ls_shift/su_mean 0.000
_refine_ls_structure_factor_coef Fsqd
_refine_ls_weighting_details 'calc w=1/[\s^2^(Fo^2^)+(0.0468P)^2^+0.0731P] where P=(Fo^2^+2Fc^2^)/3'
_refine_ls_weighting_scheme calc
_refine_ls_wR_factor_gt 0.1004
_refine_ls_wR_factor_ref 0.1172
_reflns_number_gt 2233
_reflns_number_total 3340
_reflns_threshold_expression I>2\s(I)
_cod_data_source_file xu5552.cif
_cod_data_source_block I
_cod_database_code 2235681
_cod_database_fobs_code 2235681

loop_
_symmetry_equiv_pos_as_xyz
'x, y, z'
'-x, -y, -z'

loop_
_atom_site_type_symbol
_atom_site_label
_atom_site_fract_x
_atom_site_fract_y
_atom_site_fract_z
_atom_site_U_iso_or_equiv
_atom_site_adp_type
_atom_site_calc_flag
_atom_site_refinement_flags
_atom_site_occupancy
_atom_site_symmetry_multiplicity
N N1 0.42666(15) 0.27334(17) 0.95299(10) 0.0434(4) Uani d . 1 1
O O1 0.77604(15) 0.2297(2) 1.03663(11) 0.0740(5) Uani d . 1 1
O O2 0.69802(14) 0.16479(18) 1.18676(10) 0.0631(4) Uani d . 1 1
C C5 0.1606(2) 0.3304(2) 0.84460(13) 0.0443(4) Uani d . 1 1
C C18 0.2738(2) 0.0419(2) 1.23460(15) 0.0539(5) Uani d . 1 1
H H18 0.2135 -0.0303 1.1714 0.065 Uiso calc R 1 1
C C8 0.5153(2) 0.3175(2) 0.86845(13) 0.0505(5) Uani d . 1 1
H H8A 0.6167 0.2637 0.8705 0.061 Uiso calc R 1 1
H H8B 0.5475 0.4341 0.8840 0.061 Uiso calc R 1 1
C C12 0.49185(19) 0.2354(2) 1.05503(13) 0.0434(4) Uani d . 1 1
C C13 0.3623(2) 0.1813(2) 1.22237(13) 0.0454(4) Uani d . 1 1
C C10 0.2142(2) 0.2488(2) 1.03899(13) 0.0480(4) Uani d . 1 1
H H10 0.1065 0.2455 1.0537 0.058 Uiso calc R 1 1
C C11 0.3589(2) 0.2190(2) 1.10987(13) 0.0447(4) Uani d . 1 1
C C6 0.0014(2) 0.3795(2) 0.84292(14) 0.0536(5) Uani d . 1 1
H H6 -0.0453 0.3829 0.9058 0.064 Uiso calc R 1 1
C C1 -0.0877(2) 0.4233(2) 0.74877(15) 0.0600(5) Uani d . 1 1
H H1 -0.1942 0.4563 0.7482 0.072 Uiso calc R 1 1
C C9 0.25855(19) 0.2840(2) 0.94354(13) 0.0439(4) Uani d . 1 1
C C17 0.2729(3) 0.0075(3) 1.33909(17) 0.0671(6) Uani d . 1 1
H H17 0.2136 -0.0879 1.3458 0.080 Uiso calc R 1 1
C C4 0.2309(2) 0.3253(2) 0.74989(13) 0.0488(4) Uani d . 1 1
C C20 0.8689(2) 0.1447(3) 1.23534(15) 0.0621(5) Uani d . 1 1
H H20B 0.9460 0.2307 1.2238 0.075 Uiso calc R 1 1
H H20A 0.8983 0.0409 1.2010 0.075 Uiso calc R 1 1
C C16 0.3596(3) 0.1139(3) 1.43305(17) 0.0696(6) Uani d . 1 1
H H16 0.3590 0.0908 1.5035 0.084 Uiso calc R 1 1
C C14 0.4485(2) 0.2875(3) 1.31825(15) 0.0610(5) Uani d . 1 1
H H14 0.5085 0.3829 1.3120 0.073 Uiso calc R 1 1
C C15 0.4469(3) 0.2539(3) 1.42279(15) 0.0708(6) Uani d . 1 1
H H15 0.5052 0.3266 1.4864 0.085 Uiso calc R 1 1
C C7 0.4011(2) 0.2665(2) 0.75443(13) 0.0556(5) Uani d . 1 1
H H7A 0.4538 0.3089 0.7001 0.067 Uiso calc R 1 1
H H7B 0.3873 0.1487 0.7338 0.067 Uiso calc R 1 1
C C19 0.6685(2) 0.2107(2) 1.08874(14) 0.0474(4) Uani d . 1 1
C C3 0.1386(2) 0.3693(2) 0.65604(15) 0.0610(5) Uani d . 1 1
H H3 0.1837 0.3658 0.5925 0.073 Uiso calc R 1 1
C C2 -0.0192(3) 0.4181(3) 0.65534(16) 0.0646(5) Uani d . 1 1
H H2 -0.0796 0.4476 0.5917 0.077 Uiso calc R 1 1
C C21 0.8791(3) 0.1518(3) 1.35720(17) 0.0809(7) Uani d . 1 1
H H21A 0.8039 0.0649 1.3675 0.121 Uiso calc R 1 1
H H21B 0.8479 0.2543 1.3900 0.121 Uiso calc R 1 1
H H21C 0.9921 0.1408 1.3926 0.121 Uiso calc R 1 1

loop_
_atom_site_aniso_label
_atom_site_aniso_U_11
_atom_site_aniso_U_22
_atom_site_aniso_U_33
_atom_site_aniso_U_12
_atom_site_aniso_U_13
_atom_site_aniso_U_23
N1 0.0427(7) 0.0525(9) 0.0368(8) 0.0057(6) 0.0130(6) 0.0080(6)
O1 0.0462(7) 0.1197(14) 0.0634(9) 0.0135(8) 0.0206(6) 0.0257(8)
O2 0.0443(7) 0.0917(11) 0.0587(8) 0.0135(7) 0.0087(6) 0.0292(7)
C5 0.0485(9) 0.0444(11) 0.0373(9) 0.0012(8) 0.0068(7) 0.0047(7)
C18 0.0594(11) 0.0530(12) 0.0541(11) 0.0124(9) 0.0195(9) 0.0124(9)
C8 0.0518(10) 0.0596(12) 0.0454(10) 0.0072(9) 0.0218(8) 0.0115(9)
C12 0.0434(9) 0.0488(11) 0.0396(9) 0.0073(8) 0.0117(7) 0.0090(8)
C13 0.0432(9) 0.0564(12) 0.0411(10) 0.0138(8) 0.0133(7) 0.0130(8)
C10 0.0416(9) 0.0614(12) 0.0429(10) 0.0067(8) 0.0130(7) 0.0107(8)
C11 0.0452(9) 0.0502(11) 0.0405(9) 0.0077(8) 0.0122(7) 0.0094(8)
C6 0.0510(10) 0.0624(13) 0.0461(10) 0.0072(9) 0.0094(8) 0.0080(9)
C1 0.0551(11) 0.0656(14) 0.0553(11) 0.0085(9) 0.0009(9) 0.0125(10)
C9 0.0432(9) 0.0487(11) 0.0395(9) 0.0042(8) 0.0108(7) 0.0057(8)
C17 0.0864(14) 0.0631(14) 0.0653(14) 0.0175(11) 0.0318(11) 0.0274(11)
C4 0.0575(10) 0.0492(11) 0.0375(9) 0.0010(8) 0.0090(8) 0.0057(8)
C20 0.0442(10) 0.0721(15) 0.0652(13) 0.0141(9) 0.0003(9) 0.0098(10)
C16 0.0869(15) 0.0860(17) 0.0510(12) 0.0336(13) 0.0261(11) 0.0304(12)
C14 0.0657(12) 0.0681(14) 0.0482(11) -0.0001(10) 0.0126(9) 0.0115(10)
C15 0.0806(14) 0.0864(18) 0.0420(11) 0.0104(12) 0.0088(10) 0.0075(11)
C7 0.0629(11) 0.0663(13) 0.0407(10) 0.0068(10) 0.0198(8) 0.0093(9)
C19 0.0468(10) 0.0487(11) 0.0456(10) 0.0046(8) 0.0112(8) 0.0050(8)
C3 0.0706(13) 0.0690(14) 0.0427(11) 0.0028(10) 0.0107(9) 0.0128(9)
C2 0.0707(13) 0.0690(15) 0.0501(11) 0.0055(11) -0.0030(10) 0.0193(10)
C21 0.0661(13) 0.103(2) 0.0663(14) 0.0083(12) -0.0041(10) 0.0175(13)

loop_
_atom_type_symbol
_atom_type_description
_atom_type_scat_dispersion_real
_atom_type_scat_dispersion_imag
_atom_type_scat_source
C C 0.0033 0.0016 'International Tables Vol C Tables 4.2.6.8 and 6.1.1.4'
H H 0.0000 0.0000 'International Tables Vol C Tables 4.2.6.8 and 6.1.1.4'
N N 0.0061 0.0033 'International Tables Vol C Tables 4.2.6.8 and 6.1.1.4'
O O 0.0106 0.0060 'International Tables Vol C Tables 4.2.6.8 and 6.1.1.4'

loop_
_geom_angle_atom_site_label_1
_geom_angle_atom_site_label_2
_geom_angle_atom_site_label_3
_geom_angle
C9 N1 C12 109.29(12)
C9 N1 C8 121.26(13)
C12 N1 C8 129.05(13)
C19 O2 C20 118.09(13)
C6 C5 C4 119.82(15)
C6 C5 C9 121.65(14)
C4 C5 C9 118.53(15)
C13 C18 C17 121.11(18)
C13 C18 H18 119.4
C17 C18 H18 119.4
N1 C8 C7 109.17(13)
N1 C8 H8A 109.8
C7 C8 H8A 109.8
N1 C8 H8B 109.8
C7 C8 H8B 109.8
H8A C8 H8B 108.3
N1 C12 C11 107.38(13)
N1 C12 C19 122.42(13)
C11 C12 C19 130.12(15)
C18 C13 C14 117.99(15)
C18 C13 C11 120.63(16)
C14 C13 C11 121.33(16)
C9 C10 C11 108.17(14)
C9 C10 H10 125.9
C11 C10 H10 125.9
C10 C11 C12 107.05(14)
C10 C11 C13 124.05(14)
C12 C11 C13 128.89(14)
C1 C6 C5 120.41(16)
C1 C6 H6 119.8
C5 C6 H6 119.8
C6 C1 C2 119.99(18)
C6 C1 H1 120.0
C2 C1 H1 120.0
N1 C9 C10 108.09(14)
N1 C9 C5 120.21(13)
C10 C9 C5 131.69(15)
C16 C17 C18 120.0(2)
C16 C17 H17 120.0
C18 C17 H17 120.0
C3 C4 C5 118.70(17)
C3 C4 C7 123.36(15)
C5 C4 C7 117.91(14)
O2 C20 C21 107.19(15)
O2 C20 H20B 110.3
C21 C20 H20B 110.3
O2 C20 H20A 110.3
C21 C20 H20A 110.3
H20B C20 H20A 108.5
C15 C16 C17 119.77(18)
C15 C16 H16 120.1
C17 C16 H16 120.1
C15 C14 C13 120.98(19)
C15 C14 H14 119.5
C13 C14 H14 119.5
C16 C15 C14 120.1(2)
C16 C15 H15 120.0
C14 C15 H15 120.0
C4 C7 C8 112.81(14)
C4 C7 H7A 109.0
C8 C7 H7A 109.0
C4 C7 H7B 109.0
C8 C7 H7B 109.0
H7A C7 H7B 107.8
O1 C19 O2 123.10(16)
O1 C19 C12 125.80(16)
O2 C19 C12 111.10(14)
C2 C3 C4 121.00(17)
C2 C3 H3 119.5
C4 C3 H3 119.5
C1 C2 C3 120.08(17)
C1 C2 H2 120.0
C3 C2 H2 120.0
C20 C21 H21A 109.5
C20 C21 H21B 109.5
H21A C21 H21B 109.5
C20 C21 H21C 109.5
H21A C21 H21C 109.5
H21B C21 H21C 109.5

loop_
_geom_bond_atom_site_label_1
_geom_bond_atom_site_label_2
_geom_bond_distance
N1 C9 1.3639(19)
N1 C12 1.3775(19)
N1 C8 1.4675(18)
O1 C19 1.2036(19)
O2 C19 1.325(2)
O2 C20 1.442(2)
C5 C6 1.389(2)
C5 C4 1.401(2)
C5 C9 1.461(2)
C18 C13 1.376(2)
C18 C17 1.380(2)
C18 H18 0.9300
C8 C7 1.508(2)
C8 H8A 0.9700
C8 H8B 0.9700
C12 C11 1.398(2)
C12 C19 1.461(2)
C13 C14 1.385(2)
C13 C11 1.482(2)
C10 C9 1.377(2)
C10 C11 1.396(2)
C10 H10 0.9300
C6 C1 1.376(2)
C6 H6 0.9300
C1 C2 1.377(3)
C1 H1 0.9300
C17 C16 1.371(3)
C17 H17 0.9300
C4 C3 1.384(2)
C4 C7 1.502(2)
C20 C21 1.490(2)
C20 H20B 0.9700
C20 H20A 0.9700
C16 C15 1.367(3)
C16 H16 0.9300
C14 C15 1.379(2)
C14 H14 0.9300
C15 H15 0.9300
C7 H7A 0.9700
C7 H7B 0.9700
C3 C2 1.379(3)
C3 H3 0.9300
C2 H2 0.9300
C21 H21A 0.9600
C21 H21B 0.9600
C21 H21C 0.9600

loop_
_geom_hbond_atom_site_label_D
_geom_hbond_atom_site_label_H
_geom_hbond_atom_site_label_A
_geom_hbond_site_symmetry_A
_geom_hbond_distance_DH
_geom_hbond_distance_HA
_geom_hbond_distance_DA
_geom_hbond_angle_DHA
C8 H8A O1 . 0.97 2.29 2.913(2) 121
C8 H8B Cg1 2_667 0.97 2.69 3.6411(19) 166

loop_
_geom_torsion_atom_site_label_1
_geom_torsion_atom_site_label_2
_geom_torsion_atom_site_label_3
_geom_torsion_atom_site_label_4
_geom_torsion
C9 N1 C8 C7 -36.6(2)
C12 N1 C8 C7 151.50(17)
C9 N1 C12 C11 1.12(19)
C8 N1 C12 C11 173.80(16)
C9 N1 C12 C19 178.10(15)
C8 N1 C12 C19 -9.2(3)
C17 C18 C13 C14 -1.0(3)
C17 C18 C13 C11 -178.47(16)
C9 C10 C11 C12 -0.5(2)
C9 C10 C11 C13 178.27(16)
N1 C12 C11 C10 -0.3(2)
C19 C12 C11 C10 -177.02(18)
N1 C12 C11 C13 -179.07(17)
C19 C12 C11 C13 4.3(3)
C18 C13 C11 C10 63.7(2)
C14 C13 C11 C10 -113.6(2)
C18 C13 C11 C12 -117.7(2)
C14 C13 C11 C12 64.9(3)
C4 C5 C6 C1 0.0(3)
C9 C5 C6 C1 179.69(17)
C5 C6 C1 C2 0.1(3)
C12 N1 C9 C10 -1.46(19)
C8 N1 C9 C10 -174.81(15)
C12 N1 C9 C5 177.22(15)
C8 N1 C9 C5 3.9(2)
C11 C10 C9 N1 1.2(2)
C11 C10 C9 C5 -177.24(18)
C6 C5 C9 N1 -164.60(16)
C4 C5 C9 N1 15.1(2)
C6 C5 C9 C10 13.7(3)
C4 C5 C9 C10 -166.59(18)
C13 C18 C17 C16 0.8(3)
C6 C5 C4 C3 -0.2(3)
C9 C5 C4 C3 -179.93(16)
C6 C5 C4 C7 -178.17(16)
C9 C5 C4 C7 2.1(2)
C19 O2 C20 C21 160.33(17)
C18 C17 C16 C15 -0.1(3)
C18 C13 C14 C15 0.5(3)
C11 C13 C14 C15 177.98(16)
C17 C16 C15 C14 -0.4(3)
C13 C14 C15 C16 0.2(3)
C3 C4 C7 C8 146.38(18)
C5 C4 C7 C8 -35.8(2)
N1 C8 C7 C4 51.0(2)
C20 O2 C19 O1 3.1(3)
C20 O2 C19 C12 -176.31(15)
N1 C12 C19 O1 4.8(3)
C11 C12 C19 O1 -178.94(18)
N1 C12 C19 O2 -175.75(15)
C11 C12 C19 O2 0.5(3)
C5 C4 C3 C2 0.3(3)
C7 C4 C3 C2 178.15(17)
C6 C1 C2 C3 0.0(3)
C4 C3 C2 C1 -0.2(3)

loop_
_cod_related_entry_id
_cod_related_entry_database
_cod_related_entry_code
1 ChemSpider 30657926
